data_1572209
loop_
_publ_author_name
'W&#xfc;rdemann, Marie Sophie'
'K&#xfc;hn, Steffen'
'B&#xf6;tel, Tobias'
'Schmidtmann, Marc'
'M&#xfc;ller, Thomas'

_publ_section_title
;
 Phospha-bicyclohexene-germylenes exhibiting unexpected reactivity.
;
_journal_issue 35
_journal_name_full 'Chemical science'
_journal_page_first 14161
_journal_page_last 14170
_journal_paper_doi 10.1039/d4sc04034a
_journal_volume 15
_journal_year 2024
_chemical_formula_structural '[GePHC4(CH3)2(Si(CH3)3)2(N(C3H7)2)] [GaCl4]'
_chemical_formula_sum 'C18 H39 Cl4 Ga Ge N P Si2'
_chemical_formula_weight 640.76
_space_group_crystal_system monoclinic
_space_group_IT_number 14
_space_group_name_Hall '-P 2yn'
_space_group_name_H-M_alt 'P 1 21/n 1'
_atom_sites_solution_hydrogens difmap
_atom_sites_solution_primary direct
_atom_sites_solution_secondary difmap
_audit_creation_method SHELXL-2018/3
_audit_update_record
;
2024-06-17 deposited with the CCDC.	2024-07-30 downloaded from the CCDC.
;
_cell_angle_alpha 90
_cell_angle_beta 111.3991(12)
_cell_angle_gamma 90
_cell_formula_units_Z 4
_cell_length_a 15.9762(10)
_cell_length_b 12.1459(8)
_cell_length_c 16.1325(10)
_cell_measurement_reflns_used 9426
_cell_measurement_temperature 100(2)
_cell_measurement_theta_max 34.70
_cell_measurement_theta_min 2.71
_cell_volume 2914.6(3)
_computing_cell_refinement 'Bruker SAINT V8.40B'
_computing_data_collection 'Bruker APEX3'
_computing_data_reduction 'Bruker SAINT V8.40B'
_computing_structure_refinement 'SHELXL-2018/3 (Sheldrick, 2018)'
_computing_structure_solution 'SHELXS-2013/1 (Sheldrick, 2013)'
_diffrn_ambient_temperature 100(2)
_diffrn_measured_fraction_theta_full 1.000
_diffrn_measured_fraction_theta_max 1.000
_diffrn_measurement_device_type 'Bruker APEX-II CCD'
_diffrn_measurement_method '\f and \w scans'
_diffrn_radiation_type MoK\a
_diffrn_radiation_wavelength 0.71073
_diffrn_reflns_av_R_equivalents 0.0358
_diffrn_reflns_av_unetI/netI 0.0160
_diffrn_reflns_Laue_measured_fraction_full 1.000
_diffrn_reflns_Laue_measured_fraction_max 1.000
_diffrn_reflns_limit_h_max 25
_diffrn_reflns_limit_h_min -25
_diffrn_reflns_limit_k_max 19
_diffrn_reflns_limit_k_min -19
_diffrn_reflns_limit_l_max 26
_diffrn_reflns_limit_l_min -25
_diffrn_reflns_number 145900
_diffrn_reflns_point_group_measured_fraction_full 1.000
_diffrn_reflns_point_group_measured_fraction_max 1.000
_diffrn_reflns_theta_full 25.242
_diffrn_reflns_theta_max 34.971
_diffrn_reflns_theta_min 1.535
_diffrn_source 'sealed tube'
_exptl_absorpt_coefficient_mu 2.467
_exptl_absorpt_correction_T_max 0.7002
_exptl_absorpt_correction_T_min 0.4994
_exptl_absorpt_correction_type numerical
_exptl_absorpt_process_details 'SADABS-2016/2 (Sheldrick)'
_exptl_crystal_colour colourless
_exptl_crystal_density_diffrn 1.460
_exptl_crystal_description bock
_exptl_crystal_F_000 1312
_exptl_crystal_size_max 0.360
_exptl_crystal_size_mid 0.260
_exptl_crystal_size_min 0.220
_refine_diff_density_max 1.035
_refine_diff_density_min -0.645
_refine_diff_density_rms 0.068
_refine_ls_extinction_method none
_refine_ls_goodness_of_fit_ref 1.020
_refine_ls_hydrogen_treatment mixed
_refine_ls_matrix_type full
_refine_ls_number_parameters 269
_refine_ls_number_reflns 12810
_refine_ls_number_restraints 0
_refine_ls_restrained_S_all 1.020
_refine_ls_R_factor_all 0.0298
_refine_ls_R_factor_gt 0.0221
_refine_ls_shift/su_max 0.002
_refine_ls_shift/su_mean 0.000
_refine_ls_structure_factor_coef Fsqd
_refine_ls_weighting_details 'w=1/[\s^2^(Fo^2^)+(0.0300P)^2^+0.9000P] where P=(Fo^2^+2Fc^2^)/3'
_refine_ls_weighting_scheme calc
_refine_ls_wR_factor_gt 0.0546
_refine_ls_wR_factor_ref 0.0579
_reflns_Friedel_coverage 0.000
_reflns_number_gt 10999
_reflns_number_total 12810
_reflns_threshold_expression 'I > 2\s(I)'
_cod_data_source_file d4sc04034a3.cif
_cod_data_source_block 25a
_cod_depositor_comments 'Adding full bibliography for 1572207--1572213.cif.'
_cod_original_sg_symbol_H-M 'P 21/n'
_cod_database_code 1572209
_shelx_shelxl_version_number 2018/3
_shelx_space_group_comment
;
The symmetry employed for this shelxl refinement is uniquely defined
by the following loop, which should always be used as a source of
symmetry information in preference to the above space-group names.
They are only intended as comments.
;
_shelx_estimated_absorpt_t_min 0.470
_shelx_estimated_absorpt_t_max 0.613
_exptl_absorpt_special_details
;
 numerical absorption correction followed by correction based on
 symmetry-related measurements (multi-scan)
;

loop_
_space_group_symop_operation_xyz
'x, y, z'
'-x+1/2, y+1/2, -z+1/2'
'-x, -y, -z'
'x-1/2, -y-1/2, z-1/2'

loop_
_atom_site_label
_atom_site_type_symbol
_atom_site_fract_x
_atom_site_fract_y
_atom_site_fract_z
_atom_site_U_iso_or_equiv
_atom_site_adp_type
_atom_site_occupancy
_atom_site_site_symmetry_order
_atom_site_calc_flag
_atom_site_refinement_flags_posn
_atom_site_refinement_flags_adp
_atom_site_refinement_flags_occupancy
_atom_site_disorder_assembly
_atom_site_disorder_group
Ge1 Ge 0.48991(2) 0.11027(2) 0.40420(2) 0.01488(2) Uani 1 1 d . . . . .
P1 P 0.55207(2) 0.15652(2) 0.26907(2) 0.01138(4) Uani 1 1 d . . . . .
H1 H 0.6290(10) 0.1113(12) 0.3124(10) 0.024(4) Uiso 1 1 d . . . . .
Si1 Si 0.44185(2) -0.07359(2) 0.21755(2) 0.01281(4) Uani 1 1 d . . . . .
Si2 Si 0.59464(2) 0.36531(2) 0.41070(2) 0.01562(5) Uani 1 1 d . . . . .
N1 N 0.56176(5) 0.18967(7) 0.17440(5) 0.01438(13) Uani 1 1 d . . . . .
C1 C 0.46007(6) 0.07146(7) 0.26265(6) 0.01285(14) Uani 1 1 d . . . . .
C2 C 0.39001(6) 0.14530(7) 0.27013(6) 0.01352(14) Uani 1 1 d . . . . .
C3 C 0.42511(6) 0.24687(7) 0.31090(6) 0.01369(14) Uani 1 1 d . . . . .
C4 C 0.52395(6) 0.25275(7) 0.33795(6) 0.01335(14) Uani 1 1 d . . . . .
C5 C 0.29167(6) 0.11657(8) 0.23693(7) 0.01910(17) Uani 1 1 d . . . . .
H5A H 0.284801 0.036756 0.240690 0.029 Uiso 1 1 calc R U . . .
H5B H 0.263011 0.140325 0.174880 0.029 Uiso 1 1 calc R U . . .
H5C H 0.263119 0.153924 0.273588 0.029 Uiso 1 1 calc R U . . .
C6 C 0.36720(7) 0.33897(8) 0.32180(7) 0.01990(17) Uani 1 1 d . . . . .
H6A H 0.318505 0.308508 0.338090 0.030 Uiso 1 1 calc R U . . .
H6B H 0.341600 0.379547 0.265648 0.030 Uiso 1 1 calc R U . . .
H6C H 0.403721 0.388938 0.368778 0.030 Uiso 1 1 calc R U . . .
C7 C 0.55082(7) -0.12360(8) 0.21495(7) 0.02012(17) Uani 1 1 d . . . . .
H7A H 0.597958 -0.113719 0.273769 0.030 Uiso 1 1 calc R U . . .
H7B H 0.566256 -0.081600 0.170656 0.030 Uiso 1 1 calc R U . . .
H7C H 0.545701 -0.201853 0.199067 0.030 Uiso 1 1 calc R U . . .
C8 C 0.35388(7) -0.07212(8) 0.10318(7) 0.02063(18) Uani 1 1 d . . . . .
H8A H 0.369989 -0.017829 0.066586 0.031 Uiso 1 1 calc R U . . .
H8B H 0.295744 -0.052507 0.106636 0.031 Uiso 1 1 calc R U . . .
H8C H 0.349759 -0.145246 0.076304 0.031 Uiso 1 1 calc R U . . .
C9 C 0.40903(7) -0.16396(8) 0.29405(7) 0.02022(17) Uani 1 1 d . . . . .
H9A H 0.401543 -0.239693 0.271551 0.030 Uiso 1 1 calc R U . . .
H9B H 0.352252 -0.137819 0.297239 0.030 Uiso 1 1 calc R U . . .
H9C H 0.456040 -0.161884 0.353563 0.030 Uiso 1 1 calc R U . . .
C10 C 0.71650(7) 0.33111(9) 0.44532(8) 0.02390(19) Uani 1 1 d . . . . .
H10A H 0.738252 0.353204 0.398302 0.036 Uiso 1 1 calc R U . . .
H10B H 0.724875 0.251631 0.455439 0.036 Uiso 1 1 calc R U . . .
H10C H 0.750375 0.370512 0.500385 0.036 Uiso 1 1 calc R U . . .
C11 C 0.57166(8) 0.50065(9) 0.35194(8) 0.02430(19) Uani 1 1 d . . . . .
H11A H 0.507015 0.515994 0.330517 0.036 Uiso 1 1 calc R U . . .
H11B H 0.591613 0.498194 0.301280 0.036 Uiso 1 1 calc R U . . .
H11C H 0.604290 0.558843 0.393147 0.036 Uiso 1 1 calc R U . . .
C12 C 0.56928(8) 0.36942(10) 0.51525(7) 0.02374(19) Uani 1 1 d . . . . .
H12A H 0.600392 0.432104 0.551784 0.036 Uiso 1 1 calc R U . . .
H12B H 0.589863 0.300980 0.548666 0.036 Uiso 1 1 calc R U . . .
H12C H 0.504320 0.377317 0.499975 0.036 Uiso 1 1 calc R U . . .
C13 C 0.64909(6) 0.19889(8) 0.16054(6) 0.01747(16) Uani 1 1 d . . . . .
H13 H 0.637071 0.242540 0.104816 0.021 Uiso 1 1 calc R U . . .
C14 C 0.68356(8) 0.08663(10) 0.14519(8) 0.0250(2) Uani 1 1 d . . . . .
H14A H 0.699833 0.042771 0.199801 0.038 Uiso 1 1 calc R U . . .
H14B H 0.736581 0.096410 0.129046 0.038 Uiso 1 1 calc R U . . .
H14C H 0.636441 0.048539 0.096863 0.038 Uiso 1 1 calc R U . . .
C15 C 0.72064(7) 0.26077(10) 0.23499(8) 0.0270(2) Uani 1 1 d . . . . .
H15A H 0.696310 0.331534 0.244860 0.040 Uiso 1 1 calc R U . . .
H15B H 0.773003 0.273661 0.218335 0.040 Uiso 1 1 calc R U . . .
H15C H 0.738734 0.216994 0.289750 0.040 Uiso 1 1 calc R U . . .
C16 C 0.48076(6) 0.23524(9) 0.10314(6) 0.01869(17) Uani 1 1 d . . . . .
H16 H 0.427474 0.214909 0.118447 0.022 Uiso 1 1 calc R U . . .
C17 C 0.46711(7) 0.18373(11) 0.01304(7) 0.0253(2) Uani 1 1 d . . . . .
H17A H 0.515806 0.206889 -0.006384 0.038 Uiso 1 1 calc R U . . .
H17B H 0.409326 0.207834 -0.030681 0.038 Uiso 1 1 calc R U . . .
H17C H 0.467432 0.103327 0.018229 0.038 Uiso 1 1 calc R U . . .
C18 C 0.48365(10) 0.36031(11) 0.09963(9) 0.0323(3) Uani 1 1 d . . . . .
H18A H 0.487448 0.390724 0.157157 0.048 Uiso 1 1 calc R U . . .
H18B H 0.428974 0.387400 0.052797 0.048 Uiso 1 1 calc R U . . .
H18C H 0.536377 0.383361 0.086663 0.048 Uiso 1 1 calc R U . . .
Ga1 Ga 0.76375(2) -0.06711(2) 0.51448(2) 0.01868(3) Uani 1 1 d . . . . .
Cl1 Cl 0.66715(2) -0.20147(3) 0.47211(2) 0.03435(6) Uani 1 1 d . . . . .
Cl2 Cl 0.70819(2) 0.06480(3) 0.57024(2) 0.03407(7) Uani 1 1 d . . . . .
Cl3 Cl 0.88828(2) -0.12468(2) 0.61336(2) 0.03537(7) Uani 1 1 d . . . . .
Cl4 Cl 0.78788(2) -0.00003(2) 0.39998(2) 0.02353(5) Uani 1 1 d . . . . .

loop_
_atom_site_aniso_label
_atom_site_aniso_U_11
_atom_site_aniso_U_22
_atom_site_aniso_U_33
_atom_site_aniso_U_23
_atom_site_aniso_U_13
_atom_site_aniso_U_12
Ge1 0.01602(4) 0.01623(4) 0.01273(4) 0.00075(3) 0.00568(3) -0.00022(3)
P1 0.00986(8) 0.01186(9) 0.01244(9) -0.00071(7) 0.00408(7) -0.00033(7)
Si1 0.01287(10) 0.01216(10) 0.01355(10) -0.00126(8) 0.00499(8) -0.00119(8)
Si2 0.01603(11) 0.01360(10) 0.01567(11) -0.00328(8) 0.00394(9) -0.00169(8)
N1 0.0114(3) 0.0186(3) 0.0136(3) 0.0009(3) 0.0051(2) 0.0007(2)
C1 0.0112(3) 0.0135(3) 0.0142(3) -0.0012(3) 0.0050(3) -0.0012(3)
C2 0.0118(3) 0.0149(3) 0.0141(3) -0.0009(3) 0.0050(3) -0.0002(3)
C3 0.0132(3) 0.0141(3) 0.0138(3) -0.0007(3) 0.0049(3) 0.0012(3)
C4 0.0129(3) 0.0134(3) 0.0137(3) -0.0016(3) 0.0048(3) -0.0007(3)
C5 0.0113(3) 0.0215(4) 0.0240(4) -0.0021(3) 0.0059(3) -0.0016(3)
C6 0.0174(4) 0.0184(4) 0.0240(4) -0.0033(3) 0.0076(3) 0.0044(3)
C7 0.0176(4) 0.0203(4) 0.0237(4) -0.0052(3) 0.0090(3) 0.0005(3)
C8 0.0214(4) 0.0189(4) 0.0171(4) -0.0021(3) 0.0018(3) -0.0014(3)
C9 0.0245(4) 0.0178(4) 0.0210(4) 0.0004(3) 0.0114(4) -0.0032(3)
C10 0.0164(4) 0.0247(5) 0.0266(5) -0.0059(4) 0.0031(4) -0.0029(3)
C11 0.0288(5) 0.0161(4) 0.0273(5) -0.0002(4) 0.0094(4) -0.0026(4)
C12 0.0278(5) 0.0255(5) 0.0169(4) -0.0046(3) 0.0070(4) -0.0009(4)
C13 0.0132(4) 0.0228(4) 0.0181(4) 0.0030(3) 0.0076(3) -0.0017(3)
C14 0.0220(5) 0.0316(5) 0.0263(5) 0.0011(4) 0.0146(4) 0.0061(4)
C15 0.0187(4) 0.0316(5) 0.0271(5) 0.0035(4) 0.0040(4) -0.0103(4)
C16 0.0139(4) 0.0270(5) 0.0145(4) 0.0023(3) 0.0044(3) 0.0029(3)
C17 0.0209(4) 0.0387(6) 0.0151(4) -0.0021(4) 0.0052(3) -0.0045(4)
C18 0.0370(6) 0.0264(5) 0.0286(6) 0.0056(4) 0.0063(5) 0.0130(5)
Ga1 0.01995(5) 0.01856(5) 0.01568(5) 0.00117(4) 0.00429(4) 0.00127(4)
Cl1 0.02984(14) 0.03498(15) 0.03464(15) -0.00243(12) 0.00749(11) -0.01244(11)
Cl2 0.04625(17) 0.03425(15) 0.02754(13) -0.00097(11) 0.02038(13) 0.01067(13)
Cl3 0.03001(14) 0.02327(12) 0.03659(15) 0.01237(11) -0.00713(11) -0.00140(10)
Cl4 0.02483(11) 0.02885(12) 0.01756(10) 0.00207(8) 0.00853(8) 0.00342(9)

loop_
_atom_type_symbol
_atom_type_description
_atom_type_scat_dispersion_real
_atom_type_scat_dispersion_imag
_atom_type_scat_source
C C 0.0033 0.0016 'International Tables Vol C Tables 4.2.6.8 and 6.1.1.4'
H H 0.0000 0.0000 'International Tables Vol C Tables 4.2.6.8 and 6.1.1.4'
N N 0.0061 0.0033 'International Tables Vol C Tables 4.2.6.8 and 6.1.1.4'
Si Si 0.0817 0.0704 'International Tables Vol C Tables 4.2.6.8 and 6.1.1.4'
P P 0.1023 0.0942 'International Tables Vol C Tables 4.2.6.8 and 6.1.1.4'
Cl Cl 0.1484 0.1585 'International Tables Vol C Tables 4.2.6.8 and 6.1.1.4'
Ga Ga 0.2307 1.6083 'International Tables Vol C Tables 4.2.6.8 and 6.1.1.4'
Ge Ge 0.1547 1.8001 'International Tables Vol C Tables 4.2.6.8 and 6.1.1.4'

loop_
_geom_angle_atom_site_label_1
_geom_angle_atom_site_label_2
_geom_angle_atom_site_label_3
_geom_angle
_geom_angle_site_symmetry_1
_geom_angle_site_symmetry_3
_geom_angle_publ_flag
C4 Ge1 C1 70.38(3) . . ?
C4 Ge1 C2 65.93(3) . . ?
C1 Ge1 C2 38.96(3) . . ?
C4 Ge1 C3 38.99(3) . . ?
C1 Ge1 C3 65.66(3) . . ?
C2 Ge1 C3 37.18(3) . . ?
C4 Ge1 P1 40.04(2) . . ?
C1 Ge1 P1 39.74(2) . . ?
C2 Ge1 P1 61.83(2) . . ?
C3 Ge1 P1 61.78(2) . . ?
N1 P1 C1 116.59(4) . . ?
N1 P1 C4 123.45(4) . . ?
C1 P1 C4 91.52(4) . . ?
N1 P1 Ge1 165.38(3) . . ?
C1 P1 Ge1 52.92(3) . . ?
C4 P1 Ge1 52.81(3) . . ?
N1 P1 H1 102.3(7) . . ?
C1 P1 H1 112.9(7) . . ?
C4 P1 H1 110.4(7) . . ?
Ge1 P1 H1 91.8(7) . . ?
C7 Si1 C9 108.33(5) . . ?
C7 Si1 C8 110.75(5) . . ?
C9 Si1 C8 111.57(5) . . ?
C7 Si1 C1 107.44(4) . . ?
C9 Si1 C1 109.61(4) . . ?
C8 Si1 C1 109.05(4) . . ?
C10 Si2 C11 109.79(5) . . ?
C10 Si2 C12 106.34(5) . . ?
C11 Si2 C12 111.52(5) . . ?
C10 Si2 C4 110.33(4) . . ?
C11 Si2 C4 111.12(5) . . ?
C12 Si2 C4 107.61(5) . . ?
C16 N1 C13 116.88(7) . . ?
C16 N1 P1 117.35(6) . . ?
C13 N1 P1 124.59(6) . . ?
C2 C1 P1 106.24(6) . . ?
C2 C1 Si1 125.79(6) . . ?
P1 C1 Si1 125.16(5) . . ?
C2 C1 Ge1 70.66(5) . . ?
P1 C1 Ge1 87.33(4) . . ?
Si1 C1 Ge1 122.88(4) . . ?
C3 C2 C1 112.64(7) . . ?
C3 C2 C5 123.60(8) . . ?
C1 C2 C5 123.76(8) . . ?
C3 C2 Ge1 71.98(5) . . ?
C1 C2 Ge1 70.37(5) . . ?
C5 C2 Ge1 126.23(7) . . ?
C2 C3 C4 112.27(8) . . ?
C2 C3 C6 123.18(8) . . ?
C4 C3 C6 124.51(8) . . ?
C2 C3 Ge1 70.84(5) . . ?
C4 C3 Ge1 69.71(5) . . ?
C6 C3 Ge1 129.07(7) . . ?
C3 C4 P1 105.65(6) . . ?
C3 C4 Si2 123.46(6) . . ?
P1 C4 Si2 129.39(5) . . ?
C3 C4 Ge1 71.29(5) . . ?
P1 C4 Ge1 87.15(4) . . ?
Si2 C4 Ge1 117.72(4) . . ?
C2 C5 H5A 109.5 . . ?
C2 C5 H5B 109.5 . . ?
H5A C5 H5B 109.5 . . ?
C2 C5 H5C 109.5 . . ?
H5A C5 H5C 109.5 . . ?
H5B C5 H5C 109.5 . . ?
C3 C6 H6A 109.5 . . ?
C3 C6 H6B 109.5 . . ?
H6A C6 H6B 109.5 . . ?
C3 C6 H6C 109.5 . . ?
H6A C6 H6C 109.5 . . ?
H6B C6 H6C 109.5 . . ?
Si1 C7 H7A 109.5 . . ?
Si1 C7 H7B 109.5 . . ?
H7A C7 H7B 109.5 . . ?
Si1 C7 H7C 109.5 . . ?
H7A C7 H7C 109.5 . . ?
H7B C7 H7C 109.5 . . ?
Si1 C8 H8A 109.5 . . ?
Si1 C8 H8B 109.5 . . ?
H8A C8 H8B 109.5 . . ?
Si1 C8 H8C 109.5 . . ?
H8A C8 H8C 109.5 . . ?
H8B C8 H8C 109.5 . . ?
Si1 C9 H9A 109.5 . . ?
Si1 C9 H9B 109.5 . . ?
H9A C9 H9B 109.5 . . ?
Si1 C9 H9C 109.5 . . ?
H9A C9 H9C 109.5 . . ?
H9B C9 H9C 109.5 . . ?
Si2 C10 H10A 109.5 . . ?
Si2 C10 H10B 109.5 . . ?
H10A C10 H10B 109.5 . . ?
Si2 C10 H10C 109.5 . . ?
H10A C10 H10C 109.5 . . ?
H10B C10 H10C 109.5 . . ?
Si2 C11 H11A 109.5 . . ?
Si2 C11 H11B 109.5 . . ?
H11A C11 H11B 109.5 . . ?
Si2 C11 H11C 109.5 . . ?
H11A C11 H11C 109.5 . . ?
H11B C11 H11C 109.5 . . ?
Si2 C12 H12A 109.5 . . ?
Si2 C12 H12B 109.5 . . ?
H12A C12 H12B 109.5 . . ?
Si2 C12 H12C 109.5 . . ?
H12A C12 H12C 109.5 . . ?
H12B C12 H12C 109.5 . . ?
N1 C13 C15 113.10(8) . . ?
N1 C13 C14 111.68(8) . . ?
C15 C13 C14 111.00(9) . . ?
N1 C13 H13 106.9 . . ?
C15 C13 H13 106.9 . . ?
C14 C13 H13 106.9 . . ?
C13 C14 H14A 109.5 . . ?
C13 C14 H14B 109.5 . . ?
H14A C14 H14B 109.5 . . ?
C13 C14 H14C 109.5 . . ?
H14A C14 H14C 109.5 . . ?
H14B C14 H14C 109.5 . . ?
C13 C15 H15A 109.5 . . ?
C13 C15 H15B 109.5 . . ?
H15A C15 H15B 109.5 . . ?
C13 C15 H15C 109.5 . . ?
H15A C15 H15C 109.5 . . ?
H15B C15 H15C 109.5 . . ?
N1 C16 C18 111.73(9) . . ?
N1 C16 C17 111.44(8) . . ?
C18 C16 C17 111.73(9) . . ?
N1 C16 H16 107.2 . . ?
C18 C16 H16 107.2 . . ?
C17 C16 H16 107.2 . . ?
C16 C17 H17A 109.5 . . ?
C16 C17 H17B 109.5 . . ?
H17A C17 H17B 109.5 . . ?
C16 C17 H17C 109.5 . . ?
H17A C17 H17C 109.5 . . ?
H17B C17 H17C 109.5 . . ?
C16 C18 H18A 109.5 . . ?
C16 C18 H18B 109.5 . . ?
H18A C18 H18B 109.5 . . ?
C16 C18 H18C 109.5 . . ?
H18A C18 H18C 109.5 . . ?
H18B C18 H18C 109.5 . . ?
Cl3 Ga1 Cl1 110.188(14) . . ?
Cl3 Ga1 Cl4 110.282(14) . . ?
Cl1 Ga1 Cl4 109.788(13) . . ?
Cl3 Ga1 Cl2 109.701(15) . . ?
Cl1 Ga1 Cl2 109.382(16) . . ?
Cl4 Ga1 Cl2 107.451(13) . . ?

loop_
_geom_bond_atom_site_label_1
_geom_bond_atom_site_label_2
_geom_bond_distance
_geom_bond_site_symmetry_2
_geom_bond_publ_flag
Ge1 C4 2.2039(9) . ?
Ge1 C1 2.2068(9) . ?
Ge1 C2 2.2108(9) . ?
Ge1 C3 2.2255(9) . ?
Ge1 P1 2.7630(3) . ?
P1 N1 1.6405(8) . ?
P1 C1 1.7684(9) . ?
P1 C4 1.7795(9) . ?
P1 H1 1.294(15) . ?
Si1 C7 1.8588(10) . ?
Si1 C9 1.8640(10) . ?
Si1 C8 1.8675(10) . ?
Si1 C1 1.8877(9) . ?
Si2 C10 1.8658(11) . ?
Si2 C11 1.8659(11) . ?
Si2 C12 1.8734(11) . ?
Si2 C4 1.8855(9) . ?
N1 C16 1.4889(12) . ?
N1 C13 1.4956(12) . ?
C1 C2 1.4733(12) . ?
C2 C3 1.4142(13) . ?
C2 C5 1.5044(13) . ?
C3 C4 1.4785(12) . ?
C3 C6 1.5024(13) . ?
C5 H5A 0.9800 . ?
C5 H5B 0.9800 . ?
C5 H5C 0.9800 . ?
C6 H6A 0.9800 . ?
C6 H6B 0.9800 . ?
C6 H6C 0.9800 . ?
C7 H7A 0.9800 . ?
C7 H7B 0.9800 . ?
C7 H7C 0.9800 . ?
C8 H8A 0.9800 . ?
C8 H8B 0.9800 . ?
C8 H8C 0.9800 . ?
C9 H9A 0.9800 . ?
C9 H9B 0.9800 . ?
C9 H9C 0.9800 . ?
C10 H10A 0.9800 . ?
C10 H10B 0.9800 . ?
C10 H10C 0.9800 . ?
C11 H11A 0.9800 . ?
C11 H11B 0.9800 . ?
C11 H11C 0.9800 . ?
C12 H12A 0.9800 . ?
C12 H12B 0.9800 . ?
C12 H12C 0.9800 . ?
C13 C15 1.5206(15) . ?
C13 C14 1.5242(15) . ?
C13 H13 1.0000 . ?
C14 H14A 0.9800 . ?
C14 H14B 0.9800 . ?
C14 H14C 0.9800 . ?
C15 H15A 0.9800 . ?
C15 H15B 0.9800 . ?
C15 H15C 0.9800 . ?
C16 C18 1.5215(17) . ?
C16 C17 1.5233(15) . ?
C16 H16 1.0000 . ?
C17 H17A 0.9800 . ?
C17 H17B 0.9800 . ?
C17 H17C 0.9800 . ?
C18 H18A 0.9800 . ?
C18 H18B 0.9800 . ?
C18 H18C 0.9800 . ?
Ga1 Cl3 2.1624(3) . ?
Ga1 Cl1 2.1777(3) . ?
Ga1 Cl4 2.1782(3) . ?
Ga1 Cl2 2.1786(3) . ?

loop_
_geom_torsion_atom_site_label_1
_geom_torsion_atom_site_label_2
_geom_torsion_atom_site_label_3
_geom_torsion_atom_site_label_4
_geom_torsion
_geom_torsion_site_symmetry_1
_geom_torsion_site_symmetry_2
_geom_torsion_site_symmetry_3
_geom_torsion_site_symmetry_4
_geom_torsion_publ_flag
C1 P1 N1 C16 50.68(8) . . . . ?
C4 P1 N1 C16 -60.80(8) . . . . ?
Ge1 P1 N1 C16 9.47(17) . . . . ?
C1 P1 N1 C13 -142.19(7) . . . . ?
C4 P1 N1 C13 106.33(8) . . . . ?
Ge1 P1 N1 C13 176.60(8) . . . . ?
N1 P1 C1 C2 -99.00(7) . . . . ?
C4 P1 C1 C2 30.04(6) . . . . ?
Ge1 P1 C1 C2 68.97(5) . . . . ?
N1 P1 C1 Si1 62.83(7) . . . . ?
C4 P1 C1 Si1 -168.12(6) . . . . ?
Ge1 P1 C1 Si1 -129.19(7) . . . . ?
N1 P1 C1 Ge1 -167.97(3) . . . . ?
C4 P1 C1 Ge1 -38.93(4) . . . . ?
C7 Si1 C1 C2 175.41(8) . . . . ?
C9 Si1 C1 C2 -67.08(9) . . . . ?
C8 Si1 C1 C2 55.33(9) . . . . ?
C7 Si1 C1 P1 17.07(7) . . . . ?
C9 Si1 C1 P1 134.58(6) . . . . ?
C8 Si1 C1 P1 -103.01(7) . . . . ?
C7 Si1 C1 Ge1 -95.73(6) . . . . ?
C9 Si1 C1 Ge1 21.77(6) . . . . ?
C8 Si1 C1 Ge1 144.18(5) . . . . ?
P1 C1 C2 C3 -21.47(9) . . . . ?
Si1 C1 C2 C3 176.84(6) . . . . ?
Ge1 C1 C2 C3 59.70(7) . . . . ?
P1 C1 C2 C5 157.74(8) . . . . ?
Si1 C1 C2 C5 -3.95(13) . . . . ?
Ge1 C1 C2 C5 -121.09(9) . . . . ?
P1 C1 C2 Ge1 -81.17(4) . . . . ?
Si1 C1 C2 Ge1 117.15(7) . . . . ?
C1 C2 C3 C4 -1.39(11) . . . . ?
C5 C2 C3 C4 179.40(8) . . . . ?
Ge1 C2 C3 C4 57.39(6) . . . . ?
C1 C2 C3 C6 176.47(8) . . . . ?
C5 C2 C3 C6 -2.74(14) . . . . ?
Ge1 C2 C3 C6 -124.75(9) . . . . ?
C1 C2 C3 Ge1 -58.78(6) . . . . ?
C5 C2 C3 Ge1 122.01(9) . . . . ?
C2 C3 C4 P1 23.38(9) . . . . ?
C6 C3 C4 P1 -154.45(8) . . . . ?
Ge1 C3 C4 P1 81.41(4) . . . . ?
C2 C3 C4 Si2 -169.44(6) . . . . ?
C6 C3 C4 Si2 12.74(13) . . . . ?
Ge1 C3 C4 Si2 -111.40(6) . . . . ?
C2 C3 C4 Ge1 -58.03(7) . . . . ?
C6 C3 C4 Ge1 124.14(9) . . . . ?
N1 P1 C4 C3 92.98(7) . . . . ?
C1 P1 C4 C3 -30.67(6) . . . . ?
Ge1 P1 C4 C3 -69.67(5) . . . . ?
N1 P1 C4 Si2 -73.16(8) . . . . ?
C1 P1 C4 Si2 163.18(6) . . . . ?
Ge1 P1 C4 Si2 124.18(7) . . . . ?
N1 P1 C4 Ge1 162.65(4) . . . . ?
C1 P1 C4 Ge1 39.00(4) . . . . ?
C10 Si2 C4 C3 170.42(8) . . . . ?
C11 Si2 C4 C3 -67.56(9) . . . . ?
C12 Si2 C4 C3 54.81(9) . . . . ?
C10 Si2 C4 P1 -25.62(8) . . . . ?
C11 Si2 C4 P1 96.40(7) . . . . ?
C12 Si2 C4 P1 -141.24(7) . . . . ?
C10 Si2 C4 Ge1 85.41(6) . . . . ?
C11 Si2 C4 Ge1 -152.57(5) . . . . ?
C12 Si2 C4 Ge1 -30.21(6) . . . . ?
C16 N1 C13 C15 122.42(10) . . . . ?
P1 N1 C13 C15 -44.76(12) . . . . ?
C16 N1 C13 C14 -111.51(10) . . . . ?
P1 N1 C13 C14 81.31(10) . . . . ?
C13 N1 C16 C18 -69.48(11) . . . . ?
P1 N1 C16 C18 98.65(10) . . . . ?
C13 N1 C16 C17 56.30(11) . . . . ?
P1 N1 C16 C17 -135.57(8) . . . . ?
